data_8104633
loop_
_publ_author_name
'Wu, Hui-Zhen'
'Min, Li-Jing'
'Han, Liang'
'Liu, Xing-Hai'
'Sun, Na-Bo'

_publ_section_title
;
 The crystal structure of
 (E)-3-chloro-2-(2-(2-fluorobenzylidene)hydrazinyl)pyridine, C12H9ClFN3
;
_journal_issue 5
_journal_name_full 'Zeitschrift f\"ur Kristallographie - New Crystal Structures'
_journal_page_first 953
_journal_page_last 955
_journal_paper_doi 10.1515/ncrs-2021-0164
_journal_volume 236
_journal_year 2021
_chemical_formula_moiety 'C12 H9 Cl F N3'
_chemical_formula_sum 'C12 H9 Cl F N3'
_chemical_formula_weight 249.67
_space_group_crystal_system tetragonal
_space_group_IT_number 88
_space_group_name_Hall '-I 4ad'
_space_group_name_H-M_alt 'I 41/a :2'
_atom_sites_solution_hydrogens mixed
_atom_sites_solution_primary direct
_cell_angle_alpha 90
_cell_angle_beta 90
_cell_angle_gamma 90
_cell_formula_units_Z 16
_cell_length_a 17.515(11)
_cell_length_b 17.515(11)
_cell_length_c 15.459(13)
_cell_measurement_reflns_used 8302
_cell_measurement_temperature 113.15
_cell_measurement_theta_max 27.9
_cell_measurement_theta_min 1.8
_cell_volume 4742(6)
_computing_molecular_graphics 'Olex2 (Dolomanov et al., 2009)'
_computing_publication_material 'Olex2 (Dolomanov et al., 2009)'
_computing_structure_refinement 'ShelXL (Sheldrick, 2015)'
_computing_structure_solution 'ShelXS (Sheldrick, 2008)'
_diffrn_ambient_temperature 113.15
_diffrn_measured_fraction_theta_full 1.000
_diffrn_measured_fraction_theta_max 1.000
_diffrn_measurement_device_type 'Rigaku Saturn CCD'
_diffrn_measurement_method '\w scans'
_diffrn_radiation_monochromator graphite
_diffrn_radiation_type MoK\a
_diffrn_radiation_wavelength 0.71073
_diffrn_reflns_av_R_equivalents 0.0561
_diffrn_reflns_av_unetI/netI 0.0318
_diffrn_reflns_Laue_measured_fraction_full 1.000
_diffrn_reflns_Laue_measured_fraction_max 1.000
_diffrn_reflns_limit_h_max 23
_diffrn_reflns_limit_h_min -23
_diffrn_reflns_limit_k_max 23
_diffrn_reflns_limit_k_min -22
_diffrn_reflns_limit_l_max 16
_diffrn_reflns_limit_l_min -20
_diffrn_reflns_number 23772
_diffrn_reflns_point_group_measured_fraction_full 1.000
_diffrn_reflns_point_group_measured_fraction_max 1.000
_diffrn_reflns_theta_full 25.242
_diffrn_reflns_theta_max 27.870
_diffrn_reflns_theta_min 1.757
_exptl_absorpt_coefficient_mu 0.314
_exptl_absorpt_correction_type none
_exptl_crystal_colour 'clear light colourless'
_exptl_crystal_colour_lustre clear
_exptl_crystal_colour_modifier light
_exptl_crystal_colour_primary colourless
_exptl_crystal_density_diffrn 1.399
_exptl_crystal_density_meas .
_exptl_crystal_density_method "'not measured'"
_exptl_crystal_description plate
_exptl_crystal_F_000 2048
_exptl_crystal_size_max 0.2
_exptl_crystal_size_mid 0.2
_exptl_crystal_size_min 0.2
_refine_diff_density_max 0.445
_refine_diff_density_min -0.202
_refine_diff_density_rms 0.064
_refine_ls_extinction_coef .
_refine_ls_extinction_method none
_refine_ls_goodness_of_fit_ref 1.177
_refine_ls_hydrogen_treatment constr
_refine_ls_matrix_type full
_refine_ls_number_parameters 154
_refine_ls_number_reflns 2832
_refine_ls_number_restraints 0
_refine_ls_restrained_S_all 1.177
_refine_ls_R_factor_all 0.0589
_refine_ls_R_factor_gt 0.0530
_refine_ls_shift/su_max 0.001
_refine_ls_shift/su_mean 0.000
_refine_ls_structure_factor_coef Fsqd
_refine_ls_weighting_details 'w=1/[\s^2^(Fo^2^)+(0.0478P)^2^+2.8410P] where P=(Fo^2^+2Fc^2^)/3'
_refine_ls_weighting_scheme calc
_refine_ls_wR_factor_gt 0.1126
_refine_ls_wR_factor_ref 0.1161
_reflns_Friedel_coverage 0.000
_reflns_Friedel_fraction_full .
_reflns_Friedel_fraction_max .
_reflns_number_gt 2622
_reflns_number_total 2832
_reflns_threshold_expression 'I > 2\s(I)'
_cod_data_source_file suppl_j_ncrs-2021-0164_suppl.cif
_cod_data_source_block m110102d1
_cod_original_cell_volume 4742(7)
_cod_original_sg_symbol_H-M 'I 41/a'
_cod_database_code 8104633
_shelx_space_group_comment
;
The symmetry employed for this shelxl refinement is uniquely defined
by the following loop, which should always be used as a source of
symmetry information in preference to the above space-group names.
They are only intended as comments.
;
_shelx_estimated_absorpt_t_max 0.940
_shelx_estimated_absorpt_t_min 0.940
_olex2_refinement_description
;
1. Fixed Uiso
 At 1.2 times of:
  All C(H) groups, All N(H) groups
2.a Riding coordinates:
 N2(H2)
2.b Aromatic/amide H refined with riding coordinates:
 C1(H1), C2(H2A), C3(H3), C6(H6), C8(H8), C9(H9), C10(H10), C11(H11)
;

loop_
_space_group_symop_operation_xyz
'x, y, z'
'-y+3/4, x+1/4, z+1/4'
'-x+1/2, -y, z+1/2'
'y+3/4, -x+3/4, z+3/4'
'x+1/2, y+1/2, z+1/2'
'-y+5/4, x+3/4, z+3/4'
'-x+1, -y+1/2, z+1'
'y+5/4, -x+5/4, z+5/4'
'-x, -y, -z'
'y-3/4, -x-1/4, -z-1/4'
'x-1/2, y, -z-1/2'
'-y-3/4, x-3/4, -z-3/4'
'-x+1/2, -y+1/2, -z+1/2'
'y-1/4, -x+1/4, -z+1/4'
'x, y+1/2, -z'
'-y-1/4, x-1/4, -z-1/4'

loop_
_atom_site_label
_atom_site_type_symbol
_atom_site_fract_x
_atom_site_fract_y
_atom_site_fract_z
_atom_site_U_iso_or_equiv
_atom_site_adp_type
_atom_site_occupancy
_atom_site_site_symmetry_order
_atom_site_calc_flag
_atom_site_refinement_flags_posn
_atom_site_refinement_flags_adp
_atom_site_refinement_flags_occupancy
_atom_site_disorder_assembly
_atom_site_disorder_group
Cl1 Cl -0.92004(3) -0.11885(3) -0.60976(3) 0.03474(17) Uani 1 1 d . . . . .
F1 F -0.57434(7) 0.08219(7) -0.61849(7) 0.0368(3) Uani 1 1 d . . . . .
N1 N -0.87759(8) -0.01892(8) -0.38450(9) 0.0225(3) Uani 1 1 d . . . . .
N2 N -0.80485(8) -0.02867(8) -0.51000(9) 0.0222(3) Uani 1 1 d . . . . .
H2 H -0.7941 -0.0502 -0.5609 0.027 Uiso 1 1 d R . . . .
N3 N -0.74479(8) 0.00490(8) -0.46704(10) 0.0207(3) Uani 1 1 d . . . . .
C1 C -0.94229(11) -0.03331(11) -0.34138(12) 0.0274(4) Uani 1 1 d . . . . .
H1 H -0.9463 -0.0157 -0.2848 0.033 Uiso 1 1 calc R . . . .
C2 C -1.00338(11) -0.07264(11) -0.37587(12) 0.0297(4) Uani 1 1 d . . . . .
H2A H -1.0475 -0.0812 -0.3439 0.036 Uiso 1 1 calc R . . . .
C3 C -0.99637(10) -0.09895(11) -0.46004(13) 0.0278(4) Uani 1 1 d . . . . .
H3 H -1.0362 -0.1257 -0.4858 0.033 Uiso 1 1 calc R . . . .
C4 C -0.93059(10) -0.08534(10) -0.50494(12) 0.0223(4) Uani 1 1 d . . . . .
C5 C -0.87071(9) -0.04435(9) -0.46563(11) 0.0192(3) Uani 1 1 d . . . . .
C6 C -0.68606(10) 0.01864(10) -0.51451(11) 0.0217(4) Uani 1 1 d . . . . .
H6 H -0.6874 0.0068 -0.5731 0.026 Uiso 1 1 calc R . . . .
C7 C -0.61711(9) 0.05274(9) -0.47727(11) 0.0212(4) Uani 1 1 d . . . . .
C8 C -0.60253(10) 0.05541(10) -0.38852(12) 0.0253(4) Uani 1 1 d . . . . .
H8 H -0.6381 0.0354 -0.3500 0.030 Uiso 1 1 calc R . . . .
C9 C -0.53572(11) 0.08746(11) -0.35719(13) 0.0306(4) Uani 1 1 d . . . . .
H9 H -0.5268 0.0887 -0.2979 0.037 Uiso 1 1 calc R . . . .
C10 C -0.48232(11) 0.11750(12) -0.41319(14) 0.0359(5) Uani 1 1 d . . . . .
H10 H -0.4377 0.1390 -0.3916 0.043 Uiso 1 1 calc R . . . .
C11 C -0.49508(11) 0.11575(12) -0.50152(14) 0.0351(5) Uani 1 1 d . . . . .
H11 H -0.4595 0.1360 -0.5398 0.042 Uiso 1 1 calc R . . . .
C12 C -0.56143(10) 0.08347(11) -0.53132(12) 0.0263(4) Uani 1 1 d . . . . .

loop_
_atom_site_aniso_label
_atom_site_aniso_U_11
_atom_site_aniso_U_22
_atom_site_aniso_U_33
_atom_site_aniso_U_23
_atom_site_aniso_U_13
_atom_site_aniso_U_12
Cl1 0.0266(2) 0.0480(3) 0.0296(3) -0.0174(2) -0.00366(19) -0.0005(2)
F1 0.0362(7) 0.0504(8) 0.0236(6) 0.0053(5) 0.0038(5) -0.0088(5)
N1 0.0239(7) 0.0231(7) 0.0206(8) -0.0018(6) 0.0008(6) 0.0013(6)
N2 0.0219(7) 0.0278(8) 0.0169(7) -0.0047(6) -0.0006(6) -0.0038(6)
N3 0.0205(7) 0.0211(7) 0.0204(8) -0.0017(6) -0.0028(6) -0.0010(6)
C1 0.0277(9) 0.0310(10) 0.0233(10) -0.0019(8) 0.0046(7) 0.0018(8)
C2 0.0236(9) 0.0339(10) 0.0315(11) 0.0008(8) 0.0052(8) -0.0010(8)
C3 0.0211(9) 0.0286(9) 0.0336(10) -0.0004(8) -0.0033(8) -0.0022(7)
C4 0.0224(8) 0.0221(8) 0.0224(9) -0.0024(7) -0.0025(7) 0.0035(7)
C5 0.0208(8) 0.0163(8) 0.0204(9) 0.0016(6) -0.0016(6) 0.0025(6)
C6 0.0250(9) 0.0234(8) 0.0169(8) -0.0003(7) -0.0004(7) -0.0005(7)
C7 0.0211(8) 0.0189(8) 0.0237(9) -0.0008(7) -0.0010(7) 0.0015(6)
C8 0.0240(9) 0.0270(9) 0.0248(10) -0.0011(7) 0.0005(7) 0.0018(7)
C9 0.0282(10) 0.0356(11) 0.0281(10) -0.0078(8) -0.0069(8) 0.0046(8)
C10 0.0231(9) 0.0401(11) 0.0443(13) -0.0074(10) -0.0066(9) -0.0038(8)
C11 0.0266(10) 0.0391(11) 0.0396(12) 0.0010(9) 0.0040(9) -0.0063(8)
C12 0.0285(9) 0.0279(9) 0.0226(10) 0.0011(7) 0.0004(7) 0.0008(8)

loop_
_atom_type_symbol
_atom_type_description
_atom_type_scat_dispersion_real
_atom_type_scat_dispersion_imag
_atom_type_scat_source
C C 0.0033 0.0016 'International Tables Vol C Tables 4.2.6.8 and 6.1.1.4'
H H 0.0000 0.0000 'International Tables Vol C Tables 4.2.6.8 and 6.1.1.4'
Cl Cl 0.1484 0.1585 'International Tables Vol C Tables 4.2.6.8 and 6.1.1.4'
F F 0.0171 0.0103 'International Tables Vol C Tables 4.2.6.8 and 6.1.1.4'
N N 0.0061 0.0033 'International Tables Vol C Tables 4.2.6.8 and 6.1.1.4'

loop_
_geom_angle_atom_site_label_1
_geom_angle_atom_site_label_2
_geom_angle_atom_site_label_3
_geom_angle
_geom_angle_site_symmetry_1
_geom_angle_site_symmetry_3
C5 N1 C1 118.75(16) . .
N3 N2 H2 116.4 . .
C5 N2 H2 122.3 . .
C5 N2 N3 119.19(15) . .
C6 N3 N2 114.58(16) . .
N1 C1 H1 118.0 . .
N1 C1 C2 123.92(18) . .
C2 C1 H1 118.0 . .
C1 C2 H2A 121.3 . .
C1 C2 C3 117.40(17) . .
C3 C2 H2A 121.3 . .
C2 C3 H3 120.2 . .
C4 C3 C2 119.59(18) . .
C4 C3 H3 120.2 . .
C3 C4 Cl1 120.40(14) . .
C3 C4 C5 119.84(17) . .
C5 C4 Cl1 119.76(13) . .
N1 C5 N2 118.62(15) . .
N1 C5 C4 120.51(16) . .
N2 C5 C4 120.86(16) . .
N3 C6 H6 119.6 . .
N3 C6 C7 120.75(17) . .
C7 C6 H6 119.6 . .
C8 C7 C6 123.39(16) . .
C12 C7 C6 119.95(17) . .
C12 C7 C8 116.66(17) . .
C7 C8 H8 119.6 . .
C9 C8 C7 120.76(18) . .
C9 C8 H8 119.6 . .
C8 C9 H9 119.7 . .
C10 C9 C8 120.54(19) . .
C10 C9 H9 119.7 . .
C9 C10 H10 120.0 . .
C9 C10 C11 120.10(19) . .
C11 C10 H10 120.0 . .
C10 C11 H11 120.7 . .
C12 C11 C10 118.50(19) . .
C12 C11 H11 120.7 . .
F1 C12 C7 118.00(16) . .
F1 C12 C11 118.56(17) . .
C11 C12 C7 123.44(19) . .

loop_
_geom_bond_atom_site_label_1
_geom_bond_atom_site_label_2
_geom_bond_distance
_geom_bond_site_symmetry_2
Cl1 C4 1.733(2) .
F1 C12 1.367(2) .
N1 C1 1.339(2) .
N1 C5 1.336(2) .
N2 H2 0.8921 .
N2 N3 1.376(2) .
N2 C5 1.370(2) .
N3 C6 1.286(2) .
C1 H1 0.9300 .
C1 C2 1.380(3) .
C2 H2A 0.9300 .
C2 C3 1.386(3) .
C3 H3 0.9300 .
C3 C4 1.366(3) .
C4 C5 1.409(2) .
C6 H6 0.9300 .
C6 C7 1.465(3) .
C7 C8 1.396(3) .
C7 C12 1.392(3) .
C8 H8 0.9300 .
C8 C9 1.385(3) .
C9 H9 0.9300 .
C9 C10 1.379(3) .
C10 H10 0.9300 .
C10 C11 1.384(3) .
C11 H11 0.9300 .
C11 C12 1.372(3) .

loop_
_geom_hbond_atom_site_label_D
_geom_hbond_atom_site_label_H
_geom_hbond_atom_site_label_A
_geom_hbond_distance_DH
_geom_hbond_distance_HA
_geom_hbond_distance_DA
_geom_hbond_angle_DHA
_geom_hbond_site_symmetry_A
N2 H2 N1 0.89 2.09 2.894(3) 150.1 6_354
N2 H2 N3 0.89 2.69 3.371(3) 133.8 6_354
C6 H6 N1 0.93 2.65 3.259(3) 123.7 6_354
C6 H6 N3 0.93 2.52 3.363(3) 151.0 6_354

loop_
_geom_torsion_atom_site_label_1
_geom_torsion_atom_site_label_2
_geom_torsion_atom_site_label_3
_geom_torsion_atom_site_label_4
_geom_torsion
_geom_torsion_site_symmetry_1
_geom_torsion_site_symmetry_2
_geom_torsion_site_symmetry_3
_geom_torsion_site_symmetry_4
Cl1 C4 C5 N1 -179.20(13) . . . .
Cl1 C4 C5 N2 1.8(2) . . . .
N1 C1 C2 C3 0.5(3) . . . .
N2 N3 C6 C7 -178.66(14) . . . .
N3 N2 C5 N1 7.3(2) . . . .
N3 N2 C5 C4 -173.74(14) . . . .
N3 C6 C7 C8 16.1(3) . . . .
N3 C6 C7 C12 -165.06(17) . . . .
C1 N1 C5 N2 179.14(16) . . . .
C1 N1 C5 C4 0.2(2) . . . .
C1 C2 C3 C4 0.0(3) . . . .
C2 C3 C4 Cl1 179.10(14) . . . .
C2 C3 C4 C5 -0.4(3) . . . .
C3 C4 C5 N1 0.3(3) . . . .
C3 C4 C5 N2 -178.65(16) . . . .
C5 N1 C1 C2 -0.6(3) . . . .
C5 N2 N3 C6 -178.78(15) . . . .
C6 C7 C8 C9 179.06(17) . . . .
C6 C7 C12 F1 1.5(3) . . . .
C6 C7 C12 C11 -179.40(18) . . . .
C7 C8 C9 C10 0.1(3) . . . .
C8 C7 C12 F1 -179.52(16) . . . .
C8 C7 C12 C11 -0.5(3) . . . .
C8 C9 C10 C11 -0.1(3) . . . .
C9 C10 C11 C12 -0.2(3) . . . .
C10 C11 C12 F1 179.54(18) . . . .
C10 C11 C12 C7 0.5(3) . . . .
C12 C7 C8 C9 0.2(3) . . . .
